data_7109647
loop_
_publ_author_name
'Megumi Okuhata'
'Yusuke Funasako'
'Kazuyuki Takahashi'
'Tomoyuki Mochida'

_publ_section_title
;
 A spin-crossover ionic liquid from the cationic iron(III) Schiff base
 complex
;
_journal_name_full Chem.Commun.
_journal_page_first 7662
_journal_paper_doi 10.1039/c3cc44199g
_journal_volume 49
_journal_year 2013
_chemical_formula_moiety 'C26 H42 Fe N6 O2, F6 P'
_chemical_formula_sum 'C26 H42 F6 Fe N6 O2 P'
_chemical_formula_weight 671.48
_chemical_name_systematic
;
 ?
;
_space_group_IT_number 86
_symmetry_cell_setting tetragonal
_symmetry_space_group_name_Hall '-P 4bc'
_symmetry_space_group_name_H-M 'P 42/n :2'
_atom_sites_solution_hydrogens geom
_atom_sites_solution_primary direct
_atom_sites_solution_secondary difmap
_audit_creation_method SHELXL-97
_cell_angle_alpha 90.00
_cell_angle_beta 90.00
_cell_angle_gamma 90.00
_cell_formula_units_Z 8
_cell_length_a 18.012(2)
_cell_length_b 18.012(2)
_cell_length_c 20.474(2)
_cell_measurement_reflns_used 9954
_cell_measurement_temperature 298
_cell_measurement_theta_max 24.97
_cell_measurement_theta_min 2.26
_cell_volume 6642.4(12)
_computing_cell_refinement 'APEX2 (Bruker AXS, 2006)'
_computing_data_collection 'APEX2 (Bruker AXS, 2006)'
_computing_data_reduction 'SAINT (Bruker AXS, 2004)'
_computing_molecular_graphics 'XSHEL (Bruker AXS,2002)'
_computing_publication_material 'XCIF (Bruker AXS, 2001)'
_computing_structure_refinement 'SHELXL-97 (Sheldrick, 1997)'
_computing_structure_solution 'SHELXS-97 (Sheldrick, 1997)'
_diffrn_ambient_temperature 298
_diffrn_detector_area_resol_mean 8.333
_diffrn_measured_fraction_theta_full 1.000
_diffrn_measured_fraction_theta_max 1.000
_diffrn_measurement_device_type 'Bruker APEXII CCD area detector'
_diffrn_measurement_method 'phi and omega scans'
_diffrn_radiation_monochromator 'Bruker Helios multilayer confocal mirror'
_diffrn_radiation_source 'Bruker TXS fine-focus rotating anode'
_diffrn_radiation_type MoK\a
_diffrn_radiation_wavelength 0.71073
_diffrn_reflns_av_R_equivalents 0.0262
_diffrn_reflns_av_sigmaI/netI 0.0183
_diffrn_reflns_limit_h_max 21
_diffrn_reflns_limit_h_min -16
_diffrn_reflns_limit_k_max 21
_diffrn_reflns_limit_k_min -21
_diffrn_reflns_limit_l_max 24
_diffrn_reflns_limit_l_min -20
_diffrn_reflns_number 31753
_diffrn_reflns_theta_full 25.02
_diffrn_reflns_theta_max 25.02
_diffrn_reflns_theta_min 1.60
_exptl_absorpt_coefficient_mu 0.568
_exptl_absorpt_correction_T_max 0.8663
_exptl_absorpt_correction_T_min 0.8046
_exptl_absorpt_correction_type empirical
_exptl_absorpt_process_details
;
SADABS Sheldrick 1996
;
_exptl_crystal_colour black
_exptl_crystal_density_diffrn 1.343
_exptl_crystal_density_method 'not measured'
_exptl_crystal_description block
_exptl_crystal_F_000 2808
_exptl_crystal_size_max 0.40
_exptl_crystal_size_mid 0.34
_exptl_crystal_size_min 0.26
_refine_diff_density_max 0.892
_refine_diff_density_min -0.664
_refine_diff_density_rms 0.074
_refine_ls_extinction_coef 0.0012(4)
_refine_ls_extinction_expression Fc^*^=kFc[1+0.001xFc^2^\l^3^/sin(2\q)]^-1/4^
_refine_ls_extinction_method SHELXL
_refine_ls_goodness_of_fit_ref 1.052
_refine_ls_hydrogen_treatment constr
_refine_ls_matrix_type full
_refine_ls_number_parameters 386
_refine_ls_number_reflns 5888
_refine_ls_number_restraints 20
_refine_ls_restrained_S_all 1.066
_refine_ls_R_factor_all 0.0958
_refine_ls_R_factor_gt 0.0789
_refine_ls_shift/su_max 0.004
_refine_ls_shift/su_mean 0.000
_refine_ls_structure_factor_coef Fsqd
_refine_ls_weighting_details
;
calc w=1/[\s^2^(Fo^2^)+(0.1554P)^2^+6.9973P] where
P=(Fo^2^+2Fc^2^)/3
;
_refine_ls_weighting_scheme calc
_refine_ls_wR_factor_gt 0.2418
_refine_ls_wR_factor_ref 0.2663
_reflns_number_gt 4466
_reflns_number_total 5888
_reflns_threshold_expression >2\s(I)
_cod_data_source_file c3cc44199g.txt
_cod_data_source_block 1-PF6_298K
_cod_original_cell_volume 6642.3(14)
_cod_original_sg_symbol_H-M 'P 42/n'
_cod_database_code 7109647

loop_
_symmetry_equiv_pos_as_xyz
'x, y, z'
'-x+1/2, -y+1/2, z'
'-y, x+1/2, z+1/2'
'y+1/2, -x, z+1/2'
'-x, -y, -z'
'x-1/2, y-1/2, -z'
'y, -x-1/2, -z-1/2'
'-y-1/2, x, -z-1/2'

loop_
_atom_site_label
_atom_site_type_symbol
_atom_site_fract_x
_atom_site_fract_y
_atom_site_fract_z
_atom_site_U_iso_or_equiv
_atom_site_adp_type
_atom_site_occupancy
_atom_site_symmetry_multiplicity
_atom_site_calc_flag
_atom_site_refinement_flags
C1 C 0.4306(5) 0.3514(5) 0.0199(4) 0.138(3) Uani 1 1 d .
H1A H 0.4646 0.3348 0.0529 0.207 Uiso 1 1 calc R
H1B H 0.4574 0.3620 -0.0195 0.207 Uiso 1 1 calc R
H1C H 0.3946 0.3133 0.0116 0.207 Uiso 1 1 calc R
C2 C 0.3914(3) 0.4211(4) 0.0433(3) 0.0965(18) Uani 1 1 d .
C3 C 0.3978(4) 0.4872(5) 0.0092(3) 0.107(2) Uani 1 1 d .
H3 H 0.4313 0.4877 -0.0253 0.129 Uiso 1 1 calc R
C4 C 0.3592(3) 0.5534(4) 0.0210(3) 0.0900(16) Uani 1 1 d .
C5 C 0.3640(5) 0.6145(5) -0.0297(3) 0.140(3) Uani 1 1 d .
H5A H 0.3153 0.6252 -0.0461 0.210 Uiso 1 1 calc R
H5B H 0.3953 0.5986 -0.0650 0.210 Uiso 1 1 calc R
H5C H 0.3846 0.6584 -0.0101 0.210 Uiso 1 1 calc R
C6 C 0.2724(3) 0.6276(3) 0.0833(3) 0.0877(15) Uani 1 1 d .
H6A H 0.2235 0.6189 0.0650 0.105 Uiso 1 1 calc R
H6B H 0.2941 0.6701 0.0614 0.105 Uiso 1 1 calc R
C7 C 0.2663(3) 0.6426(3) 0.1552(3) 0.0826(14) Uani 1 1 d .
H7A H 0.3094 0.6699 0.1703 0.099 Uiso 1 1 calc R
H7B H 0.2223 0.6720 0.1641 0.099 Uiso 1 1 calc R
C8 C 0.2056(4) 0.6380(4) 0.2812(3) 0.113(2) Uani 1 1 d .
H8A H 0.2414 0.6772 0.2771 0.169 Uiso 1 1 calc R
H8B H 0.1968 0.6281 0.3267 0.169 Uiso 1 1 calc R
H8C H 0.1600 0.6527 0.2607 0.169 Uiso 1 1 calc R
C9 C 0.2352(3) 0.5679(3) 0.2482(3) 0.0752(12) Uani 1 1 d .
C10 C 0.2346(3) 0.5008(3) 0.2847(3) 0.0815(14) Uani 1 1 d .
H10 H 0.2127 0.5031 0.3258 0.098 Uiso 1 1 calc R
C11 C 0.2623(2) 0.4336(3) 0.2663(2) 0.0729(12) Uani 1 1 d .
C12 C 0.2605(3) 0.3684(4) 0.3122(3) 0.0998(18) Uani 1 1 d .
H12A H 0.2292 0.3303 0.2944 0.150 Uiso 1 1 calc R
H12B H 0.2412 0.3840 0.3538 0.150 Uiso 1 1 calc R
H12C H 0.3099 0.3494 0.3178 0.150 Uiso 1 1 calc R
C13 C 0.1412(3) 0.4746(4) 0.1233(4) 0.105(2) Uani 1 1 d .
H13 H 0.1301 0.5052 0.1586 0.126 Uiso 1 1 calc R
C14 C 0.1968(4) 0.4125(6) 0.0530(4) 0.141(3) Uani 1 1 d .
H14 H 0.2349 0.3907 0.0290 0.169 Uiso 1 1 calc R
C15 C 0.1253(4) 0.4023(5) 0.0415(4) 0.124(3) Uani 1 1 d .
H15 H 0.1043 0.3732 0.0088 0.148 Uiso 1 1 calc R
C16 C 0.0076(5) 0.4557(7) 0.0870(8) 0.206(4) Uani 1 1 d DU
H16A H -0.0016 0.4963 0.1171 0.247 Uiso 1 1 calc R
H16B H -0.0081 0.4720 0.0440 0.247 Uiso 1 1 calc R
C17 C -0.0359(5) 0.3960(8) 0.1054(8) 0.221(4) Uani 1 1 d DU
H17A H -0.0281 0.3856 0.1514 0.265 Uiso 1 1 calc R
H17B H -0.0212 0.3525 0.0807 0.265 Uiso 1 1 calc R
C18 C -0.1131(7) 0.4107(11) 0.0942(8) 0.249(5) Uani 1 1 d DU
H18A H -0.1178 0.4583 0.0723 0.299 Uiso 1 1 calc R
H18B H -0.1327 0.3730 0.0651 0.299 Uiso 1 1 calc R
C19 C -0.1546(10) 0.4121(12) 0.1489(9) 0.309(8) Uani 1 1 d DU
H19A H -0.1892 0.4526 0.1466 0.464 Uiso 1 1 calc R
H19B H -0.1230 0.4184 0.1862 0.464 Uiso 1 1 calc R
H19C H -0.1813 0.3662 0.1528 0.464 Uiso 1 1 calc R
C20 C 0.4497(3) 0.5694(3) 0.1778(3) 0.0711(12) Uani 1 1 d .
H20 H 0.4350 0.6152 0.1612 0.085 Uiso 1 1 calc R
C21 C 0.4504(3) 0.4560(3) 0.2049(3) 0.0963(18) Uani 1 1 d .
H21 H 0.4355 0.4071 0.2112 0.116 Uiso 1 1 calc R
C22 C 0.5167(3) 0.4838(3) 0.2216(4) 0.105(2) Uani 1 1 d .
H22 H 0.5557 0.4581 0.2410 0.126 Uiso 1 1 calc R
C23 C 0.5768(3) 0.6086(3) 0.2139(3) 0.0935(17) Uani 1 1 d .
H23A H 0.5945 0.6054 0.2585 0.112 Uiso 1 1 calc R
H23B H 0.5585 0.6587 0.2069 0.112 Uiso 1 1 calc R
C24 C 0.6403(4) 0.5940(5) 0.1680(3) 0.114(2) Uani 1 1 d .
H24A H 0.6576 0.5436 0.1750 0.137 Uiso 1 1 calc R
H24B H 0.6219 0.5970 0.1236 0.137 Uiso 1 1 calc R
C25 C 0.7048(4) 0.6457(5) 0.1749(4) 0.130(3) Uani 1 1 d D
H25A H 0.6871 0.6963 0.1704 0.156 Uiso 1 1 calc R
H25B H 0.7253 0.6404 0.2184 0.156 Uiso 1 1 calc R
C26 C 0.7613(6) 0.6336(7) 0.1292(6) 0.184(5) Uani 1 1 d D
H26A H 0.7646 0.5815 0.1196 0.276 Uiso 1 1 calc R
H26B H 0.8077 0.6504 0.1468 0.276 Uiso 1 1 calc R
H26C H 0.7504 0.6604 0.0898 0.276 Uiso 1 1 calc R
N1 N 0.3191(2) 0.5624(2) 0.0734(2) 0.0748(10) Uani 1 1 d .
N2 N 0.2614(2) 0.5706(2) 0.1888(2) 0.0658(9) Uani 1 1 d .
N7 N 0.2071(2) 0.4586(2) 0.1040(2) 0.0723(10) Uani 1 1 d .
N8 N 0.0901(3) 0.4408(3) 0.0851(3) 0.1095(18) Uani 1 1 d .
N9 N 0.4081(2) 0.5101(2) 0.17728(19) 0.0677(9) Uani 1 1 d .
N10 N 0.5161(2) 0.5564(2) 0.2050(2) 0.0798(11) Uani 1 1 d .
O1 O 0.3509(2) 0.41108(19) 0.09361(18) 0.0822(10) Uani 1 1 d .
O2 O 0.29236(18) 0.41998(17) 0.21079(16) 0.0724(8) Uani 1 1 d .
F1 F 0.0720(4) 0.6306(3) 0.1500(5) 0.238(4) Uani 1 1 d .
F2 F -0.0079(7) 0.7666(5) 0.1043(4) 0.290(5) Uani 1 1 d .
F3 F 0.0105(7) 0.6685(7) 0.0586(5) 0.322(6) Uani 1 1 d .
F4 F 0.0511(9) 0.7298(6) 0.1874(4) 0.340(8) Uani 1 1 d .
F5 F -0.0337(4) 0.6608(10) 0.1451(7) 0.410(11) Uani 1 1 d .
F6 F 0.0985(5) 0.7287(6) 0.0997(5) 0.302(6) Uani 1 1 d .
P1 P 0.02926(9) 0.69570(8) 0.12201(9) 0.0891(5) Uani 1 1 d .
Fe1 Fe 0.30606(3) 0.48937(3) 0.14153(3) 0.0610(3) Uani 1 1 d .

loop_
_atom_site_aniso_label
_atom_site_aniso_U_11
_atom_site_aniso_U_22
_atom_site_aniso_U_33
_atom_site_aniso_U_23
_atom_site_aniso_U_13
_atom_site_aniso_U_12
C1 0.141(6) 0.163(7) 0.111(5) -0.044(5) 0.008(5) 0.063(6)
C2 0.079(3) 0.127(5) 0.083(4) -0.035(4) -0.001(3) 0.014(3)
C3 0.093(4) 0.155(7) 0.074(3) -0.009(4) 0.015(3) -0.006(4)
C4 0.080(3) 0.116(5) 0.074(3) 0.013(3) 0.000(3) -0.012(3)
C5 0.141(6) 0.191(9) 0.088(4) 0.049(5) 0.009(4) -0.030(6)
C6 0.082(3) 0.076(3) 0.105(4) 0.026(3) -0.006(3) 0.003(3)
C7 0.074(3) 0.059(3) 0.115(4) 0.007(3) 0.002(3) 0.002(2)
C8 0.119(5) 0.109(5) 0.110(5) -0.031(4) 0.001(4) 0.028(4)
C9 0.059(2) 0.085(3) 0.082(3) -0.014(3) -0.002(2) 0.003(2)
C10 0.074(3) 0.100(4) 0.071(3) 0.004(3) 0.006(2) 0.003(3)
C11 0.057(2) 0.087(3) 0.075(3) 0.010(2) -0.004(2) -0.012(2)
C12 0.088(4) 0.111(5) 0.101(4) 0.033(4) -0.003(3) -0.016(3)
C13 0.073(4) 0.090(4) 0.152(6) -0.038(4) -0.015(4) 0.000(3)
C14 0.099(5) 0.217(10) 0.107(5) -0.069(6) 0.010(4) -0.038(5)
C15 0.114(5) 0.145(7) 0.111(5) -0.031(5) -0.022(4) -0.031(5)
C16 0.086(5) 0.216(10) 0.315(12) -0.027(9) -0.039(7) -0.012(6)
C17 0.101(5) 0.257(10) 0.305(11) 0.000(9) 0.011(7) -0.021(6)
C18 0.135(7) 0.296(11) 0.316(13) 0.010(11) 0.017(8) 0.000(8)
C19 0.194(13) 0.352(17) 0.38(2) 0.007(16) 0.025(13) 0.059(14)
C20 0.063(3) 0.065(3) 0.085(3) 0.007(2) -0.007(2) 0.002(2)
C21 0.084(4) 0.072(3) 0.133(5) 0.024(3) -0.026(3) 0.000(3)
C22 0.082(4) 0.090(4) 0.142(6) 0.032(4) -0.032(4) 0.005(3)
C23 0.071(3) 0.091(4) 0.119(5) -0.003(3) -0.017(3) -0.007(3)
C24 0.102(5) 0.140(6) 0.102(4) -0.013(4) -0.002(4) -0.030(4)
C25 0.089(5) 0.155(7) 0.147(7) -0.003(6) 0.001(4) -0.030(5)
C26 0.126(7) 0.228(13) 0.198(10) -0.055(9) 0.050(7) -0.025(8)
N1 0.066(2) 0.084(3) 0.075(2) 0.010(2) -0.0028(19) -0.0049(19)
N2 0.060(2) 0.059(2) 0.079(2) -0.0031(17) -0.0051(18) -0.0039(15)
N7 0.075(3) 0.069(2) 0.073(2) -0.0003(19) -0.0027(19) -0.0034(19)
N8 0.075(3) 0.090(3) 0.164(6) -0.010(3) -0.034(3) -0.005(3)
N9 0.065(2) 0.063(2) 0.074(2) 0.0036(17) -0.0045(18) 0.0059(17)
N10 0.064(2) 0.077(3) 0.099(3) 0.006(2) -0.015(2) 0.0005(19)
O1 0.085(2) 0.079(2) 0.083(2) -0.0192(17) 0.0008(18) 0.0084(17)
O2 0.079(2) 0.0593(17) 0.079(2) 0.0042(15) -0.0026(16) -0.0059(15)
F1 0.227(7) 0.111(4) 0.375(11) 0.029(5) -0.090(7) 0.038(4)
F2 0.441(14) 0.205(7) 0.223(7) 0.016(6) -0.100(8) 0.175(8)
F3 0.423(15) 0.353(13) 0.191(7) -0.131(8) -0.076(9) -0.096(11)
F4 0.62(2) 0.242(9) 0.163(6) -0.042(6) -0.137(10) 0.136(12)
F5 0.117(5) 0.66(3) 0.46(2) 0.283(18) 0.042(8) -0.055(9)
F6 0.204(8) 0.379(14) 0.324(12) 0.135(11) -0.016(8) -0.141(9)
P1 0.0822(10) 0.0773(9) 0.1077(12) 0.0110(8) -0.0136(8) 0.0054(7)
Fe1 0.0602(4) 0.0597(4) 0.0631(5) -0.0010(3) 0.0000(3) 0.0001(3)

loop_
_atom_type_symbol
_atom_type_description
_atom_type_scat_dispersion_real
_atom_type_scat_dispersion_imag
_atom_type_scat_source
C C 0.0033 0.0016 'International Tables Vol C Tables 4.2.6.8 and 6.1.1.4'
H H 0.0000 0.0000 'International Tables Vol C Tables 4.2.6.8 and 6.1.1.4'
N N 0.0061 0.0033 'International Tables Vol C Tables 4.2.6.8 and 6.1.1.4'
O O 0.0106 0.0060 'International Tables Vol C Tables 4.2.6.8 and 6.1.1.4'
F F 0.0171 0.0103 'International Tables Vol C Tables 4.2.6.8 and 6.1.1.4'
P P 0.1023 0.0942 'International Tables Vol C Tables 4.2.6.8 and 6.1.1.4'
Fe Fe 0.3463 0.8444 'International Tables Vol C Tables 4.2.6.8 and 6.1.1.4'

loop_
_geom_angle_atom_site_label_1
_geom_angle_atom_site_label_2
_geom_angle_atom_site_label_3
_geom_angle
C2 C1 H1A 109.5
C2 C1 H1B 109.5
H1A C1 H1B 109.5
C2 C1 H1C 109.5
H1A C1 H1C 109.5
H1B C1 H1C 109.5
O1 C2 C3 125.2(6)
O1 C2 C1 113.8(7)
C3 C2 C1 120.9(7)
C2 C3 C4 127.2(6)
C2 C3 H3 116.4
C4 C3 H3 116.4
N1 C4 C3 121.5(6)
N1 C4 C5 120.4(7)
C3 C4 C5 118.1(6)
C4 C5 H5A 109.5
C4 C5 H5B 109.5
H5A C5 H5B 109.5
C4 C5 H5C 109.5
H5A C5 H5C 109.5
H5B C5 H5C 109.5
N1 C6 C7 108.9(4)
N1 C6 H6A 109.9
C7 C6 H6A 109.9
N1 C6 H6B 109.9
C7 C6 H6B 109.9
H6A C6 H6B 108.3
N2 C7 C6 107.7(4)
N2 C7 H7A 110.2
C6 C7 H7A 110.2
N2 C7 H7B 110.2
C6 C7 H7B 110.2
H7A C7 H7B 108.5
C9 C8 H8A 109.5
C9 C8 H8B 109.5
H8A C8 H8B 109.5
C9 C8 H8C 109.5
H8A C8 H8C 109.5
H8B C8 H8C 109.5
N2 C9 C10 121.7(5)
N2 C9 C8 120.5(5)
C10 C9 C8 117.8(5)
C11 C10 C9 127.4(5)
C11 C10 H10 116.3
C9 C10 H10 116.3
O2 C11 C10 124.7(5)
O2 C11 C12 114.4(5)
C10 C11 C12 120.9(5)
C11 C12 H12A 109.5
C11 C12 H12B 109.5
H12A C12 H12B 109.5
C11 C12 H12C 109.5
H12A C12 H12C 109.5
H12B C12 H12C 109.5
N7 C13 N8 110.4(6)
N7 C13 H13 124.8
N8 C13 H13 124.8
C15 C14 N7 110.9(7)
C15 C14 H14 124.5
N7 C14 H14 124.5
N8 C15 C14 106.2(6)
N8 C15 H15 126.9
C14 C15 H15 126.9
C17 C16 N8 115.2(11)
C17 C16 H16A 108.5
N8 C16 H16A 108.5
C17 C16 H16B 108.5
N8 C16 H16B 108.5
H16A C16 H16B 107.5
C16 C17 C18 111.2(14)
C16 C17 H17A 109.4
C18 C17 H17A 109.4
C16 C17 H17B 109.4
C18 C17 H17B 109.4
H17A C17 H17B 108.0
C19 C18 C17 114.2(16)
C19 C18 H18A 108.7
C17 C18 H18A 108.7
C19 C18 H18B 108.7
C17 C18 H18B 108.7
H18A C18 H18B 107.6
C18 C19 H19A 109.5
C18 C19 H19B 109.5
H19A C19 H19B 109.5
C18 C19 H19C 109.5
H19A C19 H19C 109.5
H19B C19 H19C 109.5
N9 C20 N10 111.9(4)
N9 C20 H20 124.0
N10 C20 H20 124.0
C22 C21 N9 109.8(5)
C22 C21 H21 125.1
N9 C21 H21 125.1
C21 C22 N10 106.8(5)
C21 C22 H22 126.6
N10 C22 H22 126.6
N10 C23 C24 112.3(5)
N10 C23 H23A 109.1
C24 C23 H23A 109.1
N10 C23 H23B 109.1
C24 C23 H23B 109.1
H23A C23 H23B 107.9
C25 C24 C23 115.0(6)
C25 C24 H24A 108.5
C23 C24 H24A 108.5
C25 C24 H24B 108.5
C23 C24 H24B 108.5
H24A C24 H24B 107.5
C26 C25 C24 113.9(8)
C26 C25 H25A 108.8
C24 C25 H25A 108.8
C26 C25 H25B 108.8
C24 C25 H25B 108.8
H25A C25 H25B 107.7
C25 C26 H26A 109.5
C25 C26 H26B 109.5
H26A C26 H26B 109.5
C25 C26 H26C 109.5
H26A C26 H26C 109.5
H26B C26 H26C 109.5
C4 N1 C6 122.3(5)
C4 N1 Fe1 125.3(4)
C6 N1 Fe1 112.2(3)
C9 N2 C7 119.4(4)
C9 N2 Fe1 126.1(3)
C7 N2 Fe1 114.2(3)
C13 N7 C14 104.5(5)
C13 N7 Fe1 129.6(4)
C14 N7 Fe1 125.9(4)
C15 N8 C13 107.9(6)
C15 N8 C16 126.4(8)
C13 N8 C16 125.1(8)
C20 N9 C21 105.1(4)
C20 N9 Fe1 132.8(3)
C21 N9 Fe1 122.0(3)
C20 N10 C22 106.4(4)
C20 N10 C23 127.7(4)
C22 N10 C23 126.0(5)
C2 O1 Fe1 123.8(4)
C11 O2 Fe1 126.1(3)
F5 P1 F3 87.7(8)
F5 P1 F6 176.2(7)
F3 P1 F6 93.3(7)
F5 P1 F2 96.0(7)
F3 P1 F2 88.0(6)
F6 P1 F2 87.7(7)
F5 P1 F1 86.3(6)
F3 P1 F1 101.5(6)
F6 P1 F1 89.9(5)
F2 P1 F1 170.3(5)
F5 P1 F4 95.5(9)
F3 P1 F4 175.9(7)
F6 P1 F4 83.7(7)
F2 P1 F4 89.1(5)
F1 P1 F4 81.2(4)
O1 Fe1 O2 87.29(16)
O1 Fe1 N2 178.63(17)
O2 Fe1 N2 94.03(16)
O1 Fe1 N1 94.63(18)
O2 Fe1 N1 178.03(17)
N2 Fe1 N1 84.05(18)
O1 Fe1 N9 86.39(16)
O2 Fe1 N9 88.24(15)
N2 Fe1 N9 93.28(15)
N1 Fe1 N9 91.45(16)
O1 Fe1 N7 88.58(16)
O2 Fe1 N7 89.38(15)
N2 Fe1 N7 91.80(16)
N1 Fe1 N7 91.10(17)
N9 Fe1 N7 174.53(16)

loop_
_geom_bond_atom_site_label_1
_geom_bond_atom_site_label_2
_geom_bond_distance
C1 C2 1.518(9)
C1 H1A 0.9600
C1 H1B 0.9600
C1 H1C 0.9600
C2 O1 1.275(7)
C2 C3 1.385(10)
C3 C4 1.401(10)
C3 H3 0.9300
C4 N1 1.304(7)
C4 C5 1.515(9)
C5 H5A 0.9600
C5 H5B 0.9600
C5 H5C 0.9600
C6 N1 1.458(7)
C6 C7 1.501(8)
C6 H6A 0.9700
C6 H6B 0.9700
C7 N2 1.470(6)
C7 H7A 0.9700
C7 H7B 0.9700
C8 C9 1.528(7)
C8 H8A 0.9600
C8 H8B 0.9600
C8 H8C 0.9600
C9 N2 1.306(7)
C9 C10 1.421(7)
C10 C11 1.363(7)
C10 H10 0.9300
C11 O2 1.283(6)
C11 C12 1.504(7)
C12 H12A 0.9600
C12 H12B 0.9600
C12 H12C 0.9600
C13 N7 1.285(7)
C13 N8 1.352(8)
C13 H13 0.9300
C14 C15 1.323(10)
C14 N7 1.347(8)
C14 H14 0.9300
C15 N8 1.296(9)
C15 H15 0.9300
C16 C17 1.383(12)
C16 N8 1.511(10)
C16 H16A 0.9700
C16 H16B 0.9700
C17 C18 1.434(12)
C17 H17A 0.9700
C17 H17B 0.9700
C18 C19 1.346(12)
C18 H18A 0.9700
C18 H18B 0.9700
C19 H19A 0.9600
C19 H19B 0.9600
C19 H19C 0.9600
C20 N9 1.305(6)
C20 N10 1.339(6)
C20 H20 0.9300
C21 C22 1.340(8)
C21 N9 1.360(6)
C21 H21 0.9300
C22 N10 1.352(7)
C22 H22 0.9300
C23 N10 1.453(7)
C23 C24 1.503(9)
C23 H23A 0.9700
C23 H23B 0.9700
C24 C25 1.495(9)
C24 H24A 0.9700
C24 H24B 0.9700
C25 C26 1.400(10)
C25 H25A 0.9700
C25 H25B 0.9700
C26 H26A 0.9600
C26 H26B 0.9600
C26 H26C 0.9600
N1 Fe1 1.932(4)
N2 Fe1 1.930(4)
N7 Fe1 2.019(4)
N9 Fe1 2.013(4)
O1 Fe1 1.898(3)
O2 Fe1 1.906(3)
F1 P1 1.515(6)
F2 P1 1.486(6)
F3 P1 1.428(7)
F4 P1 1.526(8)
F5 P1 1.381(9)
F6 P1 1.456(7)
